data_7012645
loop_
_publ_author_name
'Samochocka, K.'
'Fokt, I.'
'Anulewicz-Ostrowska, R.'
'Przewloka, T.'
'Mazurek, A. P.'
'Fuks, L.'
'Lewandowski, W.'
'Kozerski, L.'
'Bocian, W.'
'Bednarek, E.'
'Lewandowska, H.'
'Sitkowski, J.'
'Priebe, W.'

_publ_section_title
;
 Platinum(ii) and palladium(ii) complexes with methyl
 3,4-diamino-2,3,4,6-tetradeoxy-?-l-lyxo-hexopyranoside
;
_journal_issue 11
_journal_name_full 'Dalton Transactions'
_journal_page_first 2177
_journal_paper_doi 10.1039/b212681h
_journal_year 2003
_chemical_formula_moiety
;
cis-PT(II) complex with methyl-3,4-diamino-2,3,4,6-tetradeoxy-
alpha-L-lyxo-heksopyranoside with ethanol (2:1)
;
_chemical_formula_sum 'C16 H38 Cl4 N4 O5 Pt2'
_chemical_formula_weight 898.48
_chemical_name_systematic
;
?
;
_space_group_IT_number 19
_symmetry_cell_setting orthorhombic
_symmetry_space_group_name_Hall 'P 2ac 2ab'
_symmetry_space_group_name_H-M 'P 21 21 21'
_atom_sites_solution_hydrogens geom
_atom_sites_solution_primary direct
_atom_sites_solution_secondary difmap
_audit_creation_method SHELXL-97
_cell_angle_alpha 90.00
_cell_angle_beta 90.00
_cell_angle_gamma 90.00
_cell_formula_units_Z 4
_cell_length_a 7.823(2)
_cell_length_b 7.827(2)
_cell_length_c 43.999(9)
_cell_measurement_temperature 293(2)
_cell_volume 2694.1(11)
_computing_cell_refinement CrysAlisRED
_computing_data_collection CrysAlisCCD
_computing_data_reduction CrysAlisRED
_computing_molecular_graphics SHELXP-93
_computing_publication_material SHELXTL-97
_computing_structure_refinement 'SHELXL-97 (Sheldrick, 1997)'
_computing_structure_solution 'SHELXS-97 (Sheldrick, 1990)'
_diffrn_ambient_temperature 293(2)
_diffrn_detector_area_resol_mean 1024
_diffrn_measured_fraction_theta_full 0.938
_diffrn_measured_fraction_theta_max 0.938
_diffrn_measurement_device_type KM4CCD
_diffrn_measurement_method 'OMEGA SCAN'
_diffrn_radiation_monochromator graphite
_diffrn_radiation_source 'fine-focus sealed tube'
_diffrn_radiation_type MoK\a
_diffrn_radiation_wavelength 0.71073
_diffrn_reflns_av_R_equivalents 0.0973
_diffrn_reflns_av_sigmaI/netI 0.0620
_diffrn_reflns_limit_h_max 10
_diffrn_reflns_limit_h_min -10
_diffrn_reflns_limit_k_max 10
_diffrn_reflns_limit_k_min -8
_diffrn_reflns_limit_l_max 58
_diffrn_reflns_limit_l_min -58
_diffrn_reflns_number 17915
_diffrn_reflns_theta_full 28.96
_diffrn_reflns_theta_max 28.96
_diffrn_reflns_theta_min 3.48
_diffrn_standards_decay_% 2
_diffrn_standards_interval_count '50 FRAME'
_diffrn_standards_number '1 FRAME'
_exptl_absorpt_coefficient_mu 10.803
_exptl_absorpt_correction_T_max 0.522
_exptl_absorpt_correction_T_min 0.363
_exptl_absorpt_correction_type numerical
_exptl_crystal_colour YELLOW
_exptl_crystal_density_diffrn 2.215
_exptl_crystal_density_method 'not measured'
_exptl_crystal_description PRISMATIC
_exptl_crystal_F_000 1704
_exptl_crystal_size_max 0.1
_exptl_crystal_size_mid 0.1
_exptl_crystal_size_min 0.05
_refine_diff_density_max 1.072
_refine_diff_density_min -1.023
_refine_diff_density_rms 0.270
_refine_ls_abs_structure_details 'Flack H D (1983), Acta Cryst. A39, 876-881'
_refine_ls_abs_structure_Flack 0.041(14)
_refine_ls_extinction_coef 0.00075(11)
_refine_ls_extinction_expression Fc^*^=kFc[1+0.001xFc^2^\l^3^/sin(2\q)]^-1/4^
_refine_ls_extinction_method SHELXL
_refine_ls_goodness_of_fit_ref 1.134
_refine_ls_hydrogen_treatment mixed
_refine_ls_matrix_type full
_refine_ls_number_parameters 307
_refine_ls_number_reflns 6468
_refine_ls_number_restraints 0
_refine_ls_restrained_S_all 1.134
_refine_ls_R_factor_all 0.0446
_refine_ls_R_factor_gt 0.0423
_refine_ls_shift/su_max 0.016
_refine_ls_shift/su_mean 0.001
_refine_ls_structure_factor_coef Fsqd
_refine_ls_weighting_details 'calc w=1/[\s^2^(Fo^2^)+(0.0314P)^2^+19.5064P] where P=(Fo^2^+2Fc^2^)/3'
_refine_ls_weighting_scheme calc
_refine_ls_wR_factor_gt 0.1035
_refine_ls_wR_factor_ref 0.1052
_reflns_number_gt 6198
_reflns_number_total 6468
_reflns_threshold_expression >2sigma(I)
_cod_data_source_file b212681h.txt
_cod_data_source_block cis-PT(II)
_cod_depositor_comments
;
The following automatic conversions were performed:
'_symmetry_cell_setting' value 'ORTHORHOMBIC' changed to 'orthorhombic'
according to '/home/saulius/struct/CIF-dictionaries/cif_core.dic'
dictionary named 'cif_core.dic' version 2.4.1 from
2010-06-29.

'_exptl_absorpt_correction_type' value 'NUMERICAL' changed to
'numerical' according to
'/home/saulius/struct/CIF-dictionaries/cif_core.dic' dictionary named
'cif_core.dic' version 2.4.1 from 2010-06-29.

Automatic conversion script
Id: cif_fix_enum 1527 2010-12-29 10:47:43Z saulius 
;
_cod_original_sg_symbol_H-M P2(1)2(1)2(1)
_cod_database_code 7012645

loop_
_symmetry_equiv_pos_as_xyz
'x, y, z'
'-x+1/2, -y, z+1/2'
'-x, y+1/2, -z+1/2'
'x+1/2, -y+1/2, -z'

loop_
_atom_site_label
_atom_site_type_symbol
_atom_site_fract_x
_atom_site_fract_y
_atom_site_fract_z
_atom_site_U_iso_or_equiv
_atom_site_adp_type
_atom_site_occupancy
_atom_site_symmetry_multiplicity
_atom_site_calc_flag
_atom_site_refinement_flags
_atom_site_disorder_assembly
_atom_site_disorder_group
Pt1 Pt 0.16853(4) 0.62283(4) 0.872204(8) 0.02739(10) Uani 1 1 d . . .
Cl11 Cl 0.3284(4) 0.7455(4) 0.91045(6) 0.0389(6) Uani 1 1 d . . .
Cl12 Cl 0.0219(4) 0.4492(3) 0.90532(6) 0.0382(6) Uani 1 1 d . . .
N1 N 0.0371(12) 0.5276(11) 0.83563(18) 0.0313(18) Uani 1 1 d . . .
H1A H 0.0700 0.4193 0.8320 0.038 Uiso 1 1 calc R . .
H1B H -0.0757 0.5272 0.8397 0.038 Uiso 1 1 calc R . .
N2 N 0.2842(11) 0.7689(11) 0.84015(18) 0.0304(17) Uani 1 1 d . . .
H2A H 0.2404 0.8752 0.8404 0.036 Uiso 1 1 calc R . .
H2B H 0.3970 0.7758 0.8440 0.036 Uiso 1 1 calc R . .
O11 O 0.1538(11) 0.4015(10) 0.77512(19) 0.0435(18) Uani 1 1 d . . .
C11 C 0.3301(16) 0.4537(16) 0.7753(2) 0.040(3) Uani 1 1 d . . .
H11 H 0.4028 0.3523 0.7733 0.13(8) Uiso 1 1 calc R . .
C21 C 0.3731(16) 0.5440(15) 0.8042(2) 0.040(2) Uani 1 1 d . . .
H211 H 0.3660 0.4639 0.8210 0.05(4) Uiso 1 1 calc R . .
H212 H 0.4897 0.5857 0.8032 0.04(3) Uiso 1 1 calc R . .
C31 C 0.2557(13) 0.6900(13) 0.8100(2) 0.032(2) Uani 1 1 d . . .
H31 H 0.2753 0.7769 0.7944 0.04(3) Uiso 1 1 calc R . .
C41 C 0.0707(12) 0.6341(12) 0.8084(2) 0.0286(19) Uani 1 1 d . . .
H41 H -0.0025 0.7356 0.8091 0.02(3) Uiso 1 1 calc R . .
C51 C 0.0377(14) 0.5400(15) 0.7788(2) 0.036(2) Uani 1 1 d . . .
H51 H 0.0534 0.6200 0.7619 0.10(7) Uiso 1 1 calc R . .
C61 C 0.350(3) 0.490(3) 0.7223(3) 0.070(5) Uani 1 1 d . . .
H611 H 0.3755 0.5744 0.7072 0.07(5) Uiso 1 1 calc R . .
H612 H 0.2359 0.4485 0.7195 0.10(7) Uiso 1 1 calc R . .
H613 H 0.4294 0.3968 0.7206 0.17(12) Uiso 1 1 calc R . .
O21 O 0.3650(12) 0.5644(12) 0.75160(18) 0.051(2) Uani 1 1 d . . .
C71 C -0.1420(17) 0.462(2) 0.7766(4) 0.059(4) Uani 1 1 d . . .
H711 H -0.1543 0.4050 0.7574 0.06(4) Uiso 1 1 calc R . .
H712 H -0.2259 0.5512 0.7782 0.09(6) Uiso 1 1 calc R . .
H713 H -0.1581 0.3816 0.7928 0.13(9) Uiso 1 1 calc R . .
Pt2 Pt 0.87274(4) 0.91855(4) 0.877789(8) 0.02744(10) Uani 1 1 d . . .
Cl21 Cl 0.9954(4) 1.0784(3) 0.83945(6) 0.0390(6) Uani 1 1 d . . .
Cl22 Cl 0.6991(3) 0.7722(4) 0.84464(6) 0.0389(6) Uani 1 1 d . . .
N3 N 1.0174(14) 1.0341(11) 0.90999(18) 0.0324(19) Uani 1 1 d . . .
H3A H 1.1241 0.9910 0.9096 0.039 Uiso 1 1 calc R . .
H3B H 1.0238 1.1468 0.9061 0.039 Uiso 1 1 calc R . .
N4 N 0.7793(12) 0.7883(11) 0.91368(17) 0.0304(18) Uani 1 1 d . . .
H4A H 0.6705 0.8202 0.9171 0.037 Uiso 1 1 calc R . .
H4B H 0.7799 0.6757 0.9095 0.037 Uiso 1 1 calc R . .
O12 O 0.6517(11) 0.9041(10) 0.97489(18) 0.0435(18) Uani 1 1 d . . .
C12 C 0.7055(18) 1.0796(15) 0.9747(3) 0.045(3) Uani 1 1 d . . .
H12 H 0.6040 1.1518 0.9769 0.07(5) Uiso 1 1 calc R . .
C22 C 0.7908(17) 1.1241(14) 0.9452(2) 0.039(2) Uani 1 1 d . . .
H221 H 0.8295 1.2418 0.9456 0.18(12) Uiso 1 1 calc R . .
H222 H 0.7103 1.1117 0.9285 0.19(12) Uiso 1 1 calc R . .
C32 C 0.9411(15) 1.0063(12) 0.9404(2) 0.030(2) Uani 1 1 d . . .
H32 H 1.0273 1.0269 0.9562 0.04(3) Uiso 1 1 calc R . .
C42 C 0.8846(14) 0.8217(12) 0.9415(2) 0.032(2) Uani 1 1 d . . .
H42 H 0.9864 0.7489 0.9407 0.02(3) Uiso 1 1 calc R . .
C52 C 0.7910(16) 0.7868(13) 0.9713(3) 0.037(2) Uani 1 1 d . . .
H52 H 0.8712 0.8026 0.9881 0.04(3) Uiso 1 1 calc R . .
C62 C 0.736(3) 1.098(2) 1.0279(3) 0.076(5) Uani 1 1 d . . .
H621 H 0.8180 1.1240 1.0435 0.08(6) Uiso 1 1 calc R . .
H622 H 0.6957 0.9834 1.0304 0.06(5) Uiso 1 1 calc R . .
H623 H 0.6418 1.1762 1.0293 0.11(8) Uiso 1 1 calc R . .
O22 O 0.8161(13) 1.1152(11) 0.99859(18) 0.052(2) Uani 1 1 d . . .
C72 C 0.714(2) 0.6080(17) 0.9734(3) 0.057(4) Uani 1 1 d . . .
H721 H 0.6580 0.5948 0.9926 2(2) Uiso 1 1 calc R . .
H722 H 0.8039 0.5246 0.9716 0.14(10) Uiso 1 1 calc R . .
H723 H 0.6335 0.5920 0.9572 0.04(3) Uiso 1 1 calc R . .
O3 O -0.050(2) 0.2995(18) 0.1250(5) 0.123(6) Uani 1 1 d . . .
H3 H -0.0651 0.3260 0.1071 0.184 Uiso 1 1 calc R . .
C8 C 0.084(2) 0.1704(17) 0.1268(5) 0.078(5) Uani 1 1 d . . .
H8A H 0.0622 0.0902 0.1432 0.093 Uiso 1 1 calc R . .
H8B H 0.1955 0.2220 0.1297 0.093 Uiso 1 1 calc R . .
C9 C 0.070(5) 0.087(4) 0.0966(10) 0.22(2) Uani 1 1 d . . .
H9A H 0.0006 -0.0141 0.0983 0.328 Uiso 1 1 calc R . .
H9B H 0.1820 0.0554 0.0896 0.328 Uiso 1 1 calc R . .
H9C H 0.0187 0.1642 0.0824 0.328 Uiso 1 1 calc R . .

loop_
_atom_site_aniso_label
_atom_site_aniso_U_11
_atom_site_aniso_U_22
_atom_site_aniso_U_33
_atom_site_aniso_U_23
_atom_site_aniso_U_13
_atom_site_aniso_U_12
Pt1 0.02904(17) 0.02493(16) 0.02821(18) -0.00038(12) 0.00046(13) 0.00357(13)
Cl11 0.0355(13) 0.0451(13) 0.0362(12) -0.0048(10) -0.0056(11) 0.0016(12)
Cl12 0.0560(16) 0.0253(11) 0.0333(12) 0.0020(9) 0.0054(11) -0.0012(11)
N1 0.030(4) 0.035(4) 0.029(4) -0.009(3) 0.000(3) -0.004(4)
N2 0.029(4) 0.031(4) 0.031(4) -0.005(3) 0.001(3) -0.002(3)
O11 0.043(4) 0.037(4) 0.051(4) -0.013(3) -0.003(4) 0.006(4)
C11 0.040(6) 0.050(6) 0.031(5) -0.011(4) 0.008(5) 0.011(5)
C21 0.037(6) 0.049(6) 0.036(5) -0.004(4) 0.006(5) 0.007(5)
C31 0.027(5) 0.036(5) 0.033(5) 0.000(4) -0.004(4) 0.000(4)
C41 0.026(4) 0.022(4) 0.038(5) -0.003(4) -0.002(4) 0.005(4)
C51 0.032(5) 0.047(6) 0.029(5) -0.003(4) 0.003(4) 0.000(5)
C61 0.068(11) 0.101(12) 0.042(7) -0.017(8) -0.013(7) 0.013(10)
O21 0.049(5) 0.068(6) 0.035(4) -0.011(4) -0.001(4) 0.002(5)
C71 0.033(6) 0.078(9) 0.066(9) -0.031(8) -0.008(6) -0.001(7)
Pt2 0.02768(17) 0.02644(17) 0.02820(18) -0.00042(12) 0.00025(14) 0.00350(13)
Cl21 0.0491(15) 0.0345(12) 0.0335(12) 0.0051(10) 0.0036(11) 0.0002(12)
Cl22 0.0276(11) 0.0523(15) 0.0368(12) -0.0061(11) -0.0028(10) -0.0016(11)
N3 0.049(5) 0.027(4) 0.021(4) 0.004(3) -0.003(4) -0.001(4)
N4 0.036(4) 0.037(4) 0.019(4) 0.002(3) 0.008(3) -0.005(4)
O12 0.042(4) 0.043(4) 0.046(4) 0.001(3) 0.011(4) 0.008(4)
C12 0.050(7) 0.035(6) 0.050(6) 0.004(5) 0.010(6) 0.012(5)
C22 0.057(7) 0.031(5) 0.030(5) -0.001(4) 0.008(5) 0.011(5)
C32 0.047(6) 0.025(4) 0.019(4) 0.002(3) -0.001(4) -0.005(4)
C42 0.032(5) 0.027(4) 0.038(5) 0.002(4) -0.001(4) 0.002(4)
C52 0.043(6) 0.029(5) 0.040(6) 0.007(4) 0.002(5) -0.002(5)
C62 0.119(16) 0.069(10) 0.039(7) -0.009(7) 0.027(9) -0.001(11)
O22 0.074(6) 0.048(4) 0.034(4) -0.001(3) 0.012(4) 0.000(5)
C72 0.077(10) 0.038(6) 0.056(8) 0.004(5) 0.028(7) -0.015(7)
O3 0.085(10) 0.082(9) 0.202(19) 0.013(13) 0.027(14) -0.009(8)
C8 0.055(8) 0.034(6) 0.144(17) 0.003(9) 0.036(11) 0.006(6)
C9 0.16(3) 0.10(2) 0.40(6) -0.02(3) 0.15(4) 0.00(2)

loop_
_atom_type_symbol
_atom_type_description
_atom_type_scat_dispersion_real
_atom_type_scat_dispersion_imag
_atom_type_scat_source
C C 0.0033 0.0016 'International Tables Vol C Tables 4.2.6.8 and 6.1.1.4'
H H 0.0000 0.0000 'International Tables Vol C Tables 4.2.6.8 and 6.1.1.4'
N N 0.0061 0.0033 'International Tables Vol C Tables 4.2.6.8 and 6.1.1.4'
O O 0.0106 0.0060 'International Tables Vol C Tables 4.2.6.8 and 6.1.1.4'
Cl Cl 0.1484 0.1585 'International Tables Vol C Tables 4.2.6.8 and 6.1.1.4'
Pt Pt -1.7033 8.3905 'International Tables Vol C Tables 4.2.6.8 and 6.1.1.4'

loop_
_geom_angle_atom_site_label_1
_geom_angle_atom_site_label_2
_geom_angle_atom_site_label_3
_geom_angle
_geom_angle_site_symmetry_1
_geom_angle_site_symmetry_3
_geom_angle_publ_flag
N2 Pt1 N1 83.3(3) . . ?
N2 Pt1 Cl12 175.1(3) . . ?
N1 Pt1 Cl12 91.8(3) . . ?
N2 Pt1 Cl11 91.8(2) . . ?
N1 Pt1 Cl11 175.0(3) . . ?
Cl12 Pt1 Cl11 93.11(11) . . ?
C41 N1 Pt1 109.9(6) . . ?
C41 N1 H1A 109.7 . . ?
Pt1 N1 H1A 109.7 . . ?
C41 N1 H1B 109.7 . . ?
Pt1 N1 H1B 109.7 . . ?
H1A N1 H1B 108.2 . . ?
C31 N2 Pt1 108.7(6) . . ?
C31 N2 H2A 110.0 . . ?
Pt1 N2 H2A 110.0 . . ?
C31 N2 H2B 110.0 . . ?
Pt1 N2 H2B 110.0 . . ?
H2A N2 H2B 108.3 . . ?
C51 O11 C11 113.3(9) . . ?
O21 C11 O11 111.4(10) . . ?
O21 C11 C21 107.5(10) . . ?
O11 C11 C21 110.7(9) . . ?
O21 C11 H11 109.1 . . ?
O11 C11 H11 109.1 . . ?
C21 C11 H11 109.1 . . ?
C31 C21 C11 111.7(10) . . ?
C31 C21 H211 109.3 . . ?
C11 C21 H211 109.3 . . ?
C31 C21 H212 109.3 . . ?
C11 C21 H212 109.3 . . ?
H211 C21 H212 107.9 . . ?
N2 C31 C21 112.4(9) . . ?
N2 C31 C41 108.0(8) . . ?
C21 C31 C41 111.1(9) . . ?
N2 C31 H31 108.4 . . ?
C21 C31 H31 108.4 . . ?
C41 C31 H31 108.4 . . ?
N1 C41 C31 107.0(8) . . ?
N1 C41 C51 112.9(8) . . ?
C31 C41 C51 110.2(8) . . ?
N1 C41 H41 108.9 . . ?
C31 C41 H41 108.9 . . ?
C51 C41 H41 108.9 . . ?
O11 C51 C41 111.1(9) . . ?
O11 C51 C71 106.0(10) . . ?
C41 C51 C71 113.8(9) . . ?
O11 C51 H51 108.6 . . ?
C41 C51 H51 108.6 . . ?
C71 C51 H51 108.6 . . ?
O21 C61 H611 109.5 . . ?
O21 C61 H612 109.5 . . ?
H611 C61 H612 109.5 . . ?
O21 C61 H613 109.5 . . ?
H611 C61 H613 109.5 . . ?
H612 C61 H613 109.5 . . ?
C11 O21 C61 114.2(12) . . ?
C51 C71 H711 109.5 . . ?
C51 C71 H712 109.5 . . ?
H711 C71 H712 109.5 . . ?
C51 C71 H713 109.5 . . ?
H711 C71 H713 109.5 . . ?
H712 C71 H713 109.5 . . ?
N4 Pt2 N3 83.1(4) . . ?
N4 Pt2 Cl22 91.8(3) . . ?
N3 Pt2 Cl22 174.9(3) . . ?
N4 Pt2 Cl21 175.2(3) . . ?
N3 Pt2 Cl21 92.1(2) . . ?
Cl22 Pt2 Cl21 92.99(11) . . ?
C32 N3 Pt2 110.0(7) . . ?
C32 N3 H3A 109.7 . . ?
Pt2 N3 H3A 109.7 . . ?
C32 N3 H3B 109.7 . . ?
Pt2 N3 H3B 109.7 . . ?
H3A N3 H3B 108.2 . . ?
C42 N4 Pt2 110.6(6) . . ?
C42 N4 H4A 109.5 . . ?
Pt2 N4 H4A 109.5 . . ?
C42 N4 H4B 109.5 . . ?
Pt2 N4 H4B 109.5 . . ?
H4A N4 H4B 108.1 . . ?
C52 O12 C12 112.9(9) . . ?
O22 C12 O12 111.6(9) . . ?
O22 C12 C22 109.4(11) . . ?
O12 C12 C22 111.0(10) . . ?
O22 C12 H12 108.2 . . ?
O12 C12 H12 108.2 . . ?
C22 C12 H12 108.2 . . ?
C12 C22 C32 108.9(9) . . ?
C12 C22 H221 109.9 . . ?
C32 C22 H221 109.9 . . ?
C12 C22 H222 109.9 . . ?
C32 C22 H222 109.9 . . ?
H221 C22 H222 108.3 . . ?
N3 C32 C22 110.4(8) . . ?
N3 C32 C42 106.6(8) . . ?
C22 C32 C42 110.6(10) . . ?
N3 C32 H32 109.7 . . ?
C22 C32 H32 109.7 . . ?
C42 C32 H32 109.7 . . ?
N4 C42 C32 107.6(8) . . ?
N4 C42 C52 114.0(9) . . ?
C32 C42 C52 109.7(8) . . ?
N4 C42 H42 108.5 . . ?
C32 C42 H42 108.5 . . ?
C52 C42 H42 108.5 . . ?
O12 C52 C72 106.4(11) . . ?
O12 C52 C42 110.2(8) . . ?
C72 C52 C42 113.9(9) . . ?
O12 C52 H52 108.7 . . ?
C72 C52 H52 108.7 . . ?
C42 C52 H52 108.7 . . ?
O22 C62 H621 109.5 . . ?
O22 C62 H622 109.5 . . ?
H621 C62 H622 109.5 . . ?
O22 C62 H623 109.5 . . ?
H621 C62 H623 109.5 . . ?
H622 C62 H623 109.5 . . ?
C12 O22 C62 112.9(13) . . ?
C52 C72 H721 109.5 . . ?
C52 C72 H722 109.5 . . ?
H721 C72 H722 109.5 . . ?
C52 C72 H723 109.5 . . ?
H721 C72 H723 109.5 . . ?
H722 C72 H723 109.5 . . ?
C8 O3 H3 109.5 . . ?
O3 C8 C9 102(2) . . ?
O3 C8 H8A 111.4 . . ?
C9 C8 H8A 111.4 . . ?
O3 C8 H8B 111.4 . . ?
C9 C8 H8B 111.4 . . ?
H8A C8 H8B 109.3 . . ?
C8 C9 H9A 109.5 . . ?
C8 C9 H9B 109.5 . . ?
H9A C9 H9B 109.5 . . ?
C8 C9 H9C 109.5 . . ?
H9A C9 H9C 109.5 . . ?
H9B C9 H9C 109.5 . . ?

loop_
_geom_bond_atom_site_label_1
_geom_bond_atom_site_label_2
_geom_bond_distance
_geom_bond_site_symmetry_2
_geom_bond_publ_flag
Pt1 N2 2.029(9) . ?
Pt1 N1 2.050(8) . ?
Pt1 Cl12 2.299(3) . ?
Pt1 Cl11 2.306(3) . ?
N1 C41 1.484(13) . ?
N1 H1A 0.9000 . ?
N1 H1B 0.9000 . ?
N2 C31 1.478(13) . ?
N2 H2A 0.9000 . ?
N2 H2B 0.9000 . ?
O11 C51 1.424(13) . ?
O11 C11 1.438(15) . ?
C11 O21 1.382(15) . ?
C11 C21 1.497(15) . ?
C11 H11 0.9800 . ?
C21 C31 1.488(15) . ?
C21 H211 0.9700 . ?
C21 H212 0.9700 . ?
C31 C41 1.513(14) . ?
C31 H31 0.9800 . ?
C41 C51 1.516(14) . ?
C41 H41 0.9800 . ?
C51 C71 1.535(17) . ?
C51 H51 0.9800 . ?
C61 O21 1.417(15) . ?
C61 H611 0.9600 . ?
C61 H612 0.9600 . ?
C61 H613 0.9600 . ?
C71 H711 0.9600 . ?
C71 H712 0.9600 . ?
C71 H713 0.9600 . ?
Pt2 N4 2.017(8) . ?
Pt2 N3 2.026(9) . ?
Pt2 Cl22 2.299(3) . ?
Pt2 Cl21 2.309(3) . ?
N3 C32 1.482(12) . ?
N3 H3A 0.9000 . ?
N3 H3B 0.9000 . ?
N4 C42 1.497(13) . ?
N4 H4A 0.9000 . ?
N4 H4B 0.9000 . ?
O12 C52 1.434(14) . ?
O12 C12 1.436(15) . ?
C12 O22 1.391(16) . ?
C12 C22 1.500(15) . ?
C12 H12 0.9800 . ?
C22 C32 1.509(15) . ?
C22 H221 0.9700 . ?
C22 H222 0.9700 . ?
C32 C42 1.511(13) . ?
C32 H32 0.9800 . ?
C42 C52 1.526(15) . ?
C42 H42 0.9800 . ?
C52 C72 1.525(16) . ?
C52 H52 0.9800 . ?
C62 O22 1.439(15) . ?
C62 H621 0.9600 . ?
C62 H622 0.9600 . ?
C62 H623 0.9600 . ?
C72 H721 0.9600 . ?
C72 H722 0.9600 . ?
C72 H723 0.9600 . ?
O3 C8 1.46(2) . ?
O3 H3 0.8200 . ?
C8 C9 1.49(4) . ?
C8 H8A 0.9700 . ?
C8 H8B 0.9700 . ?
C9 H9A 0.9600 . ?
C9 H9B 0.9600 . ?
C9 H9C 0.9600 . ?

loop_
_geom_torsion_atom_site_label_1
_geom_torsion_atom_site_label_2
_geom_torsion_atom_site_label_3
_geom_torsion_atom_site_label_4
_geom_torsion
_geom_torsion_site_symmetry_1
_geom_torsion_site_symmetry_2
_geom_torsion_site_symmetry_3
_geom_torsion_site_symmetry_4
_geom_torsion_publ_flag
N2 Pt1 N1 C41 -10.6(6) . . . . ?
Cl12 Pt1 N1 C41 168.8(6) . . . . ?
Cl11 Pt1 N1 C41 -9(4) . . . . ?
N1 Pt1 N2 C31 -18.3(7) . . . . ?
Cl12 Pt1 N2 C31 -25(4) . . . . ?
Cl11 Pt1 N2 C31 161.8(6) . . . . ?
C51 O11 C11 O21 -61.5(11) . . . . ?
C51 O11 C11 C21 58.1(13) . . . . ?
O21 C11 C21 C31 67.3(12) . . . . ?
O11 C11 C21 C31 -54.6(13) . . . . ?
Pt1 N2 C31 C21 -79.5(9) . . . . ?
Pt1 N2 C31 C41 43.4(9) . . . . ?
C11 C21 C31 N2 173.7(9) . . . . ?
C11 C21 C31 C41 52.6(13) . . . . ?
Pt1 N1 C41 C31 36.5(9) . . . . ?
Pt1 N1 C41 C51 157.9(7) . . . . ?
N2 C31 C41 N1 -52.6(10) . . . . ?
C21 C31 C41 N1 71.1(10) . . . . ?
N2 C31 C41 C51 -175.7(8) . . . . ?
C21 C31 C41 C51 -52.0(12) . . . . ?
C11 O11 C51 C41 -58.6(12) . . . . ?
C11 O11 C51 C71 177.4(10) . . . . ?
N1 C41 C51 O11 -65.1(11) . . . . ?
C31 C41 C51 O11 54.5(11) . . . . ?
N1 C41 C51 C71 54.4(13) . . . . ?
C31 C41 C51 C71 174.0(11) . . . . ?
O11 C11 O21 C61 -65.8(14) . . . . ?
C21 C11 O21 C61 172.7(12) . . . . ?
N4 Pt2 N3 C32 -18.1(7) . . . . ?
Cl22 Pt2 N3 C32 -22(4) . . . . ?
Cl21 Pt2 N3 C32 162.2(6) . . . . ?
N3 Pt2 N4 C42 -10.4(7) . . . . ?
Cl22 Pt2 N4 C42 169.3(6) . . . . ?
Cl21 Pt2 N4 C42 -6(4) . . . . ?
C52 O12 C12 O22 -61.9(12) . . . . ?
C52 O12 C12 C22 60.4(13) . . . . ?
O22 C12 C22 C32 65.8(12) . . . . ?
O12 C12 C22 C32 -57.8(14) . . . . ?
Pt2 N3 C32 C22 -77.9(9) . . . . ?
Pt2 N3 C32 C42 42.3(10) . . . . ?
C12 C22 C32 N3 174.0(10) . . . . ?
C12 C22 C32 C42 56.2(12) . . . . ?
Pt2 N4 C42 C32 36.2(10) . . . . ?
Pt2 N4 C42 C52 158.2(7) . . . . ?
N3 C32 C42 N4 -50.8(11) . . . . ?
C22 C32 C42 N4 69.3(10) . . . . ?
N3 C32 C42 C52 -175.3(9) . . . . ?
C22 C32 C42 C52 -55.3(11) . . . . ?
C12 O12 C52 C72 177.6(10) . . . . ?
C12 O12 C52 C42 -58.4(12) . . . . ?
N4 C42 C52 O12 -65.5(11) . . . . ?
C32 C42 C52 O12 55.3(12) . . . . ?
N4 C42 C52 C72 54.0(14) . . . . ?
C32 C42 C52 C72 174.8(11) . . . . ?
O12 C12 O22 C62 -64.8(14) . . . . ?
C22 C12 O22 C62 172.0(11) . . . . ?
